data_4134832
loop_
_publ_author_name
'Shima, Takanori'
'Yang, Jimin'
'Luo, Gen'
'Luo, Yi'
'Hou, Zhaomin'

_publ_section_title
;
 Dinitrogen Activation and Hydrogenation by
 C<sub>5</sub>Me<sub>4</sub>SiMe<sub>3</sub>-Ligated Di- and Trinuclear
 Chromium Hydride Complexes.
;
_journal_name_full 'Journal of the American Chemical Society'
_journal_paper_doi 10.1021/jacs.0c02939
_journal_year 2020
_chemical_formula_moiety 'C48 H86 Cr4 N2 Si4'
_chemical_formula_sum 'C48 H86 Cr4 N2 Si4'
_chemical_formula_weight 1011.54
_space_group_crystal_system orthorhombic
_space_group_IT_number 60
_space_group_name_Hall '-P 2n 2ab'
_space_group_name_H-M_alt 'P b c n'
_atom_sites_solution_hydrogens mixed
_audit_creation_date 2019-02-15
_audit_creation_method
;
Olex2 1.2
(compiled 2018.05.29 svn.r3508 for OlexSys, GUI svn.r5506)
;
_cell_angle_alpha 90
_cell_angle_beta 90
_cell_angle_gamma 90
_cell_formula_units_Z 8
_cell_length_a 11.8059(4)
_cell_length_b 20.8085(8)
_cell_length_c 43.4520(16)
_cell_measurement_reflns_used 9009
_cell_measurement_temperature 173.15
_cell_measurement_theta_max 26.38
_cell_measurement_theta_min 2.41
_cell_volume 10674.6(7)
_computing_cell_refinement 'SAINT v8.37A (Bruker, 2015)'
_computing_data_reduction 'SAINT v8.37A (Bruker, 2015)'
_computing_molecular_graphics 'Olex2 (Dolomanov et al., 2009)'
_computing_publication_material 'Olex2 (Dolomanov et al., 2009)'
_computing_structure_refinement 'ShelXL (Sheldrick, 2015)'
_diffrn_ambient_temperature 173.15
_diffrn_measured_fraction_theta_full 1.000
_diffrn_measured_fraction_theta_max 1.000
_diffrn_measurement_device_type 'CMOS area detector'
_diffrn_measurement_method '\f and \w scans'
_diffrn_radiation_type MoK\a
_diffrn_radiation_wavelength 0.71073
_diffrn_reflns_av_R_equivalents 0.0847
_diffrn_reflns_av_unetI/netI 0.0334
_diffrn_reflns_Laue_measured_fraction_full 1.000
_diffrn_reflns_Laue_measured_fraction_max 1.000
_diffrn_reflns_limit_h_max 13
_diffrn_reflns_limit_h_min -15
_diffrn_reflns_limit_k_max 27
_diffrn_reflns_limit_k_min -27
_diffrn_reflns_limit_l_max 56
_diffrn_reflns_limit_l_min -56
_diffrn_reflns_number 208085
_diffrn_reflns_point_group_measured_fraction_full 1.000
_diffrn_reflns_point_group_measured_fraction_max 1.000
_diffrn_reflns_theta_full 25.242
_diffrn_reflns_theta_max 27.500
_diffrn_reflns_theta_min 1.875
_diffrn_standards_number 0
_exptl_absorpt_coefficient_mu 0.915
_exptl_absorpt_correction_T_max 0.7456
_exptl_absorpt_correction_T_min 0.6692
_exptl_absorpt_correction_type multi-scan
_exptl_absorpt_process_details
;
SADABS-2014/5 (Bruker,2014/5) was used for absorption correction.
wR2(int) was 0.1528 before and 0.0559 after correction.
The Ratio of minimum to maximum transmission is 0.8975.
The \l/2 correction factor is 0.00150.
;
_exptl_crystal_colour black
_exptl_crystal_colour_primary black
_exptl_crystal_density_diffrn 1.259
_exptl_crystal_description block
_exptl_crystal_F_000 4320
_exptl_crystal_size_max 0.4
_exptl_crystal_size_mid 0.3
_exptl_crystal_size_min 0.2
_refine_diff_density_max 0.393
_refine_diff_density_min -0.316
_refine_diff_density_rms 0.064
_refine_ls_extinction_method none
_refine_ls_goodness_of_fit_ref 1.065
_refine_ls_hydrogen_treatment mixed
_refine_ls_matrix_type full
_refine_ls_number_parameters 562
_refine_ls_number_reflns 12256
_refine_ls_number_restraints 0
_refine_ls_restrained_S_all 1.065
_refine_ls_R_factor_all 0.0601
_refine_ls_R_factor_gt 0.0366
_refine_ls_shift/su_max 0.000
_refine_ls_shift/su_mean 0.000
_refine_ls_structure_factor_coef Fsqd
_refine_ls_weighting_details 'w=1/[\s^2^(Fo^2^)+(0.0298P)^2^+11.2574P] where P=(Fo^2^+2Fc^2^)/3'
_refine_ls_weighting_scheme calc
_refine_ls_wR_factor_gt 0.0789
_refine_ls_wR_factor_ref 0.0874
_reflns_Friedel_coverage 0.000
_reflns_number_gt 9350
_reflns_number_total 12256
_reflns_threshold_expression 'I > 2\s(I)'
_cod_data_source_file ja0c02939_si_003.cif
_cod_data_source_block Complex5_25101ts
_cod_database_code 4134832
_shelx_shelxl_version_number 2018/3
_shelx_space_group_comment
;
The symmetry employed for this shelxl refinement is uniquely defined
by the following loop, which should always be used as a source of
symmetry information in preference to the above space-group names.
They are only intended as comments.
;
_shelx_estimated_absorpt_t_max 0.838
_shelx_estimated_absorpt_t_min 0.711
_olex2_refinement_description
;
1. Fixed Uiso
 At 1.2 times of:
  All C(H,H) groups
 At 1.5 times of:
  All C(H,H,H) groups
2.a Secondary CH2 refined with riding coordinates:
 C32(H32A,H32B)
2.b Idealised Me refined as rotating group:
 C6(H6A,H6B,H6C), C7(H7A,H7B,H7C), C8(H8A,H8B,H8C), C9(H9A,H9B,H9C), C10(H10A,
 H10B,H10C), C11(H11A,H11B,H11C), C12(H12A,H12B,H12C), C18(H18A,H18B,H18C),
 C19(H19A,H19B,H19C), C20(H20A,H20B,H20C), C21(H21A,H21B,H21C), C22(H22A,H22B,
 H22C), C23(H23A,H23B,H23C), C24(H24A,H24B,H24C), C30(H30A,H30B,H30C), C31(H31A,
 H31B,H31C), C33(H33A,H33B,H33C), C34(H34A,H34B,H34C), C35(H35A,H35B,H35C),
 C36(H36A,H36B,H36C), C42(H42A,H42B,H42C), C43(H43A,H43B,H43C), C44(H44A,H44B,
 H44C), C45(H45A,H45B,H45C), C46(H46A,H46B,H46C), C47(H47A,H47B,H47C), C48(H48A,
 H48B,H48C)
;
_olex2_submission_special_instructions 'No special instructions were received'

loop_
_space_group_symop_operation_xyz
'x, y, z'
'-x+1/2, -y+1/2, z+1/2'
'-x, y, -z+1/2'
'x+1/2, -y+1/2, -z'
'-x, -y, -z'
'x-1/2, y-1/2, -z-1/2'
'x, -y, z-1/2'
'-x-1/2, y-1/2, z'

loop_
_atom_site_label
_atom_site_type_symbol
_atom_site_fract_x
_atom_site_fract_y
_atom_site_fract_z
_atom_site_U_iso_or_equiv
_atom_site_adp_type
_atom_site_occupancy
_atom_site_site_symmetry_order
_atom_site_calc_flag
_atom_site_refinement_flags_posn
_atom_site_refinement_flags_adp
_atom_site_refinement_flags_occupancy
_atom_site_disorder_assembly
_atom_site_disorder_group
Cr1 Cr -0.12209(3) 0.06648(2) 0.16172(2) 0.01929(8) Uani 1 1 d . . . . .
Cr2 Cr 0.11777(3) 0.05824(2) 0.10973(2) 0.01768(8) Uani 1 1 d . . . . .
Cr3 Cr -0.05464(3) 0.13048(2) 0.10725(2) 0.01753(8) Uani 1 1 d . . . . .
Cr4 Cr 0.14845(3) 0.18774(2) 0.11998(2) 0.02140(8) Uani 1 1 d . . . . .
Si1 Si -0.29366(6) -0.04802(3) 0.20605(2) 0.02987(15) Uani 1 1 d . . . . .
Si2 Si 0.29962(7) 0.03463(4) 0.03775(2) 0.03816(18) Uani 1 1 d . . . . .
Si3 Si -0.18792(7) 0.26444(3) 0.05511(2) 0.03607(17) Uani 1 1 d . . . . .
Si4 Si 0.35009(6) 0.22222(3) 0.18604(2) 0.02785(14) Uani 1 1 d . . . . .
N1 N -0.01427(15) 0.05676(8) 0.13206(4) 0.0196(4) Uani 1 1 d . . . . .
N2 N 0.09062(16) 0.13583(9) 0.08647(4) 0.0220(4) Uani 1 1 d . . . . .
C1 C -0.19108(18) 0.02021(11) 0.20555(5) 0.0225(5) Uani 1 1 d . . . . .
C2 C -0.06971(19) 0.01336(12) 0.20523(5) 0.0266(5) Uani 1 1 d . . . . .
C3 C -0.02009(19) 0.07503(13) 0.20618(5) 0.0295(5) Uani 1 1 d . . . . .
C4 C -0.1081(2) 0.12105(12) 0.20781(5) 0.0285(5) Uani 1 1 d . . . . .
C5 C -0.21231(18) 0.08807(11) 0.20790(5) 0.0235(5) Uani 1 1 d . . . . .
C6 C -0.0062(2) -0.04885(14) 0.20626(6) 0.0418(7) Uani 1 1 d . . . . .
H6A H 0.004292 -0.065083 0.185280 0.063 Uiso 1 1 calc GR . . . .
H6B H -0.049162 -0.080268 0.218335 0.063 Uiso 1 1 calc GR . . . .
H6C H 0.067988 -0.041929 0.215841 0.063 Uiso 1 1 calc GR . . . .
C7 C 0.1043(2) 0.09000(16) 0.20738(6) 0.0444(7) Uani 1 1 d . . . . .
H7A H 0.147771 0.050770 0.203362 0.067 Uiso 1 1 calc GR . . . .
H7B H 0.123690 0.106649 0.227807 0.067 Uiso 1 1 calc GR . . . .
H7C H 0.122523 0.122338 0.191753 0.067 Uiso 1 1 calc GR . . . .
C8 C -0.0915(3) 0.19255(13) 0.20968(6) 0.0452(7) Uani 1 1 d . . . . .
H8A H -0.053478 0.207707 0.191001 0.068 Uiso 1 1 calc GR . . . .
H8B H -0.044976 0.202885 0.227686 0.068 Uiso 1 1 calc GR . . . .
H8C H -0.165391 0.213692 0.211584 0.068 Uiso 1 1 calc GR . . . .
C9 C -0.3252(2) 0.11952(12) 0.21299(6) 0.0336(6) Uani 1 1 d . . . . .
H9A H -0.321180 0.164664 0.206648 0.050 Uiso 1 1 calc GR . . . .
H9B H -0.345148 0.117103 0.234849 0.050 Uiso 1 1 calc GR . . . .
H9C H -0.383025 0.097334 0.200777 0.050 Uiso 1 1 calc GR . . . .
C10 C -0.4435(2) -0.02381(14) 0.19963(7) 0.0466(7) Uani 1 1 d . . . . .
H10A H -0.468671 0.003671 0.216614 0.070 Uiso 1 1 calc GR . . . .
H10B H -0.491326 -0.062251 0.198671 0.070 Uiso 1 1 calc GR . . . .
H10C H -0.449402 -0.000107 0.180203 0.070 Uiso 1 1 calc GR . . . .
C11 C -0.2603(3) -0.10803(17) 0.17538(10) 0.0742(11) Uani 1 1 d . . . . .
H11A H -0.257034 -0.086357 0.155373 0.111 Uiso 1 1 calc GR . . . .
H11B H -0.319360 -0.141103 0.174927 0.111 Uiso 1 1 calc GR . . . .
H11C H -0.186932 -0.128117 0.179739 0.111 Uiso 1 1 calc GR . . . .
C12 C -0.2881(3) -0.08653(19) 0.24466(9) 0.0753(12) Uani 1 1 d . . . . .
H12A H -0.212280 -0.104312 0.248120 0.113 Uiso 1 1 calc GR . . . .
H12B H -0.344244 -0.121139 0.245680 0.113 Uiso 1 1 calc GR . . . .
H12C H -0.304776 -0.054410 0.260522 0.113 Uiso 1 1 calc GR . . . .
C13 C 0.2348(2) 0.00967(11) 0.07514(5) 0.0267(5) Uani 1 1 d . . . . .
C14 C 0.28812(19) 0.00832(10) 0.10453(5) 0.0246(5) Uani 1 1 d . . . . .
C15 C 0.22034(19) -0.02820(10) 0.12519(5) 0.0236(5) Uani 1 1 d . . . . .
C16 C 0.1251(2) -0.05124(10) 0.10870(5) 0.0248(5) Uani 1 1 d . . . . .
C17 C 0.1321(2) -0.02733(11) 0.07812(5) 0.0264(5) Uani 1 1 d . . . . .
C18 C 0.4031(2) 0.03390(12) 0.11289(6) 0.0349(6) Uani 1 1 d . . . . .
H18A H 0.415993 0.074743 0.102225 0.052 Uiso 1 1 calc GR . . . .
H18B H 0.461251 0.002859 0.106719 0.052 Uiso 1 1 calc GR . . . .
H18C H 0.407027 0.040768 0.135176 0.052 Uiso 1 1 calc GR . . . .
C19 C 0.2523(2) -0.04520(12) 0.15748(5) 0.0354(6) Uani 1 1 d . . . . .
H19A H 0.242997 -0.007457 0.170732 0.053 Uiso 1 1 calc GR . . . .
H19B H 0.331499 -0.059292 0.158002 0.053 Uiso 1 1 calc GR . . . .
H19C H 0.203414 -0.079986 0.164868 0.053 Uiso 1 1 calc GR . . . .
C20 C 0.0361(2) -0.09541(11) 0.12114(6) 0.0340(6) Uani 1 1 d . . . . .
H20A H -0.016715 -0.070928 0.133986 0.051 Uiso 1 1 calc GR . . . .
H20B H 0.072074 -0.129034 0.133556 0.051 Uiso 1 1 calc GR . . . .
H20C H -0.005193 -0.115193 0.104031 0.051 Uiso 1 1 calc GR . . . .
C21 C 0.0550(2) -0.04733(13) 0.05221(6) 0.0387(6) Uani 1 1 d . . . . .
H21A H -0.010981 -0.069845 0.060631 0.058 Uiso 1 1 calc GR . . . .
H21B H 0.096031 -0.076015 0.038218 0.058 Uiso 1 1 calc GR . . . .
H21C H 0.029832 -0.009141 0.040923 0.058 Uiso 1 1 calc GR . . . .
C22 C 0.3680(3) -0.03883(16) 0.02166(7) 0.0623(10) Uani 1 1 d . . . . .
H22A H 0.433268 -0.050571 0.034391 0.093 Uiso 1 1 calc GR . . . .
H22B H 0.393243 -0.030263 0.000574 0.093 Uiso 1 1 calc GR . . . .
H22C H 0.313259 -0.074254 0.021560 0.093 Uiso 1 1 calc GR . . . .
C23 C 0.1941(3) 0.06504(18) 0.00916(7) 0.0699(11) Uani 1 1 d . . . . .
H23A H 0.139593 0.030940 0.004373 0.105 Uiso 1 1 calc GR . . . .
H23B H 0.233405 0.078031 -0.009706 0.105 Uiso 1 1 calc GR . . . .
H23C H 0.153925 0.102077 0.017817 0.105 Uiso 1 1 calc GR . . . .
C24 C 0.4096(4) 0.09823(18) 0.04154(8) 0.0773(13) Uani 1 1 d . . . . .
H24A H 0.376895 0.135871 0.051766 0.116 Uiso 1 1 calc GR . . . .
H24B H 0.436834 0.110479 0.021052 0.116 Uiso 1 1 calc GR . . . .
H24C H 0.473038 0.081820 0.053783 0.116 Uiso 1 1 calc GR . . . .
C25 C -0.17405(19) 0.19022(11) 0.07905(5) 0.0243(5) Uani 1 1 d . . . . .
C26 C -0.1607(2) 0.12845(11) 0.06482(5) 0.0270(5) Uani 1 1 d . . . . .
C27 C -0.2024(2) 0.08088(11) 0.08491(5) 0.0274(5) Uani 1 1 d . . . . .
C28 C -0.24149(18) 0.11145(12) 0.11254(5) 0.0262(5) Uani 1 1 d . . . . .
C29 C -0.22099(18) 0.17880(11) 0.10919(5) 0.0255(5) Uani 1 1 d . . . . .
C30 C -0.1186(3) 0.11627(13) 0.03270(5) 0.0404(7) Uani 1 1 d . . . . .
H30A H -0.059479 0.147554 0.027601 0.061 Uiso 1 1 calc GR . . . .
H30B H -0.181578 0.120611 0.018143 0.061 Uiso 1 1 calc GR . . . .
H30C H -0.087417 0.072718 0.031406 0.061 Uiso 1 1 calc GR . . . .
C31 C -0.2145(2) 0.01024(12) 0.07905(6) 0.0409(7) Uani 1 1 d . . . . .
H31A H -0.180228 -0.000446 0.059153 0.061 Uiso 1 1 calc GR . . . .
H31B H -0.294961 -0.001248 0.078762 0.061 Uiso 1 1 calc GR . . . .
H31C H -0.176075 -0.013777 0.095408 0.061 Uiso 1 1 calc GR . . . .
C32 C -0.2800(2) 0.07672(14) 0.13975(6) 0.0347(6) Uani 1 1 d . . . . .
H32A H -0.314229 0.034704 0.134469 0.042 Uiso 1 1 calc R . . . .
H32B H -0.333992 0.102269 0.152179 0.042 Uiso 1 1 calc R . . . .
C33 C -0.2497(2) 0.22815(13) 0.13297(6) 0.0372(6) Uani 1 1 d . . . . .
H33A H -0.256474 0.207391 0.153136 0.056 Uiso 1 1 calc GR . . . .
H33B H -0.321795 0.248716 0.127644 0.056 Uiso 1 1 calc GR . . . .
H33C H -0.189777 0.260684 0.133726 0.056 Uiso 1 1 calc GR . . . .
C34 C -0.3139(3) 0.24964(16) 0.02958(8) 0.0693(11) Uani 1 1 d . . . . .
H34A H -0.300256 0.211345 0.016977 0.104 Uiso 1 1 calc GR . . . .
H34B H -0.325564 0.286881 0.016146 0.104 Uiso 1 1 calc GR . . . .
H34C H -0.381363 0.242965 0.042306 0.104 Uiso 1 1 calc GR . . . .
C35 C -0.2242(3) 0.33876(14) 0.07735(8) 0.0564(9) Uani 1 1 d . . . . .
H35A H -0.298081 0.333235 0.087264 0.085 Uiso 1 1 calc GR . . . .
H35B H -0.227104 0.375612 0.063333 0.085 Uiso 1 1 calc GR . . . .
H35C H -0.166239 0.346311 0.093100 0.085 Uiso 1 1 calc GR . . . .
C36 C -0.0615(3) 0.27906(16) 0.03030(7) 0.0593(9) Uani 1 1 d . . . . .
H36A H 0.005538 0.259956 0.039937 0.089 Uiso 1 1 calc GR . . . .
H36B H -0.050038 0.325432 0.027884 0.089 Uiso 1 1 calc GR . . . .
H36C H -0.073723 0.259486 0.010060 0.089 Uiso 1 1 calc GR . . . .
C37 C 0.27258(19) 0.24430(10) 0.14987(5) 0.0241(5) Uani 1 1 d . . . . .
C38 C 0.32063(19) 0.23793(11) 0.11952(5) 0.0261(5) Uani 1 1 d . . . . .
C39 C 0.2504(2) 0.27056(11) 0.09821(6) 0.0314(5) Uani 1 1 d . . . . .
C40 C 0.1582(2) 0.29665(11) 0.11478(6) 0.0333(6) Uani 1 1 d . . . . .
C41 C 0.1713(2) 0.28123(11) 0.14636(6) 0.0286(5) Uani 1 1 d . . . . .
C42 C 0.4357(2) 0.21099(12) 0.11199(6) 0.0337(6) Uani 1 1 d . . . . .
H42A H 0.456553 0.178716 0.127402 0.051 Uiso 1 1 calc GR . . . .
H42B H 0.491718 0.245745 0.112079 0.051 Uiso 1 1 calc GR . . . .
H42C H 0.433718 0.190981 0.091577 0.051 Uiso 1 1 calc GR . . . .
C43 C 0.2737(3) 0.28016(15) 0.06457(6) 0.0484(8) Uani 1 1 d . . . . .
H43A H 0.333727 0.250657 0.057990 0.073 Uiso 1 1 calc GR . . . .
H43B H 0.297974 0.324575 0.060996 0.073 Uiso 1 1 calc GR . . . .
H43C H 0.204683 0.271504 0.052746 0.073 Uiso 1 1 calc GR . . . .
C44 C 0.0688(3) 0.34038(14) 0.10176(8) 0.0530(8) Uani 1 1 d . . . . .
H44A H 0.046617 0.325165 0.081280 0.080 Uiso 1 1 calc GR . . . .
H44B H 0.098902 0.384132 0.100180 0.080 Uiso 1 1 calc GR . . . .
H44C H 0.002483 0.340313 0.115340 0.080 Uiso 1 1 calc GR . . . .
C45 C 0.0922(2) 0.30401(12) 0.17133(7) 0.0416(7) Uani 1 1 d . . . . .
H45A H 0.016457 0.310638 0.162674 0.062 Uiso 1 1 calc GR . . . .
H45B H 0.120360 0.344573 0.179861 0.062 Uiso 1 1 calc GR . . . .
H45C H 0.088455 0.271626 0.187670 0.062 Uiso 1 1 calc GR . . . .
C46 C 0.2722(3) 0.24433(15) 0.22184(6) 0.0494(8) Uani 1 1 d . . . . .
H46A H 0.255738 0.290495 0.221668 0.074 Uiso 1 1 calc GR . . . .
H46B H 0.318830 0.233951 0.239817 0.074 Uiso 1 1 calc GR . . . .
H46C H 0.201017 0.220175 0.222837 0.074 Uiso 1 1 calc GR . . . .
C47 C 0.4847(2) 0.27015(13) 0.18732(7) 0.0438(7) Uani 1 1 d . . . . .
H47A H 0.532470 0.258582 0.169723 0.066 Uiso 1 1 calc GR . . . .
H47B H 0.525283 0.260793 0.206486 0.066 Uiso 1 1 calc GR . . . .
H47C H 0.466728 0.316084 0.186430 0.066 Uiso 1 1 calc GR . . . .
C48 C 0.3852(2) 0.13489(12) 0.18750(6) 0.0348(6) Uani 1 1 d . . . . .
H48A H 0.318746 0.109740 0.181363 0.052 Uiso 1 1 calc GR . . . .
H48B H 0.407292 0.123168 0.208498 0.052 Uiso 1 1 calc GR . . . .
H48C H 0.447991 0.125884 0.173392 0.052 Uiso 1 1 calc GR . . . .
H1 H 0.007(2) 0.1829(12) 0.1345(6) 0.038(7) Uiso 1 1 d . . . . .
H2 H 0.189(2) 0.1095(12) 0.1348(6) 0.035(7) Uiso 1 1 d . . . . .
H3 H 0.103(2) 0.1409(14) 0.0674(7) 0.043(8) Uiso 1 1 d . . . . .

loop_
_atom_site_aniso_label
_atom_site_aniso_U_11
_atom_site_aniso_U_22
_atom_site_aniso_U_33
_atom_site_aniso_U_23
_atom_site_aniso_U_13
_atom_site_aniso_U_12
Cr1 0.01850(17) 0.02258(18) 0.01680(16) -0.00012(13) -0.00058(13) -0.00193(14)
Cr2 0.02282(17) 0.01308(16) 0.01714(16) 0.00043(13) 0.00149(13) 0.00176(13)
Cr3 0.02061(17) 0.01516(16) 0.01681(16) 0.00045(13) -0.00302(13) 0.00027(13)
Cr4 0.02174(18) 0.01387(16) 0.02859(19) 0.00046(14) -0.00193(14) -0.00226(14)
Si1 0.0284(3) 0.0229(3) 0.0384(4) 0.0043(3) -0.0011(3) -0.0039(3)
Si2 0.0581(5) 0.0301(4) 0.0262(3) -0.0019(3) 0.0181(3) -0.0017(3)
Si3 0.0453(4) 0.0261(4) 0.0369(4) 0.0080(3) -0.0144(3) 0.0040(3)
Si4 0.0309(3) 0.0218(3) 0.0308(3) -0.0010(3) -0.0020(3) -0.0039(3)
N1 0.0260(10) 0.0158(9) 0.0169(9) 0.0001(7) -0.0024(7) 0.0014(7)
N2 0.0275(10) 0.0201(9) 0.0184(9) 0.0047(8) 0.0016(8) 0.0009(8)
C1 0.0220(11) 0.0275(12) 0.0179(10) 0.0010(9) 0.0019(8) -0.0005(9)
C2 0.0237(11) 0.0394(14) 0.0168(10) 0.0021(9) -0.0013(9) 0.0023(10)
C3 0.0230(12) 0.0500(16) 0.0154(11) -0.0035(10) -0.0003(9) -0.0074(11)
C4 0.0314(13) 0.0363(14) 0.0177(11) -0.0065(9) 0.0037(9) -0.0107(11)
C5 0.0226(11) 0.0281(12) 0.0197(11) -0.0024(9) 0.0032(8) -0.0033(9)
C6 0.0354(14) 0.0568(18) 0.0333(14) 0.0092(13) 0.0009(11) 0.0170(13)
C7 0.0242(13) 0.079(2) 0.0304(14) -0.0110(14) -0.0002(10) -0.0148(14)
C8 0.0529(17) 0.0405(16) 0.0422(16) -0.0155(13) 0.0124(13) -0.0234(14)
C9 0.0323(14) 0.0301(13) 0.0386(14) -0.0053(11) 0.0095(11) 0.0033(11)
C10 0.0305(14) 0.0424(17) 0.067(2) 0.0076(14) -0.0056(13) -0.0127(13)
C11 0.058(2) 0.051(2) 0.114(3) -0.038(2) 0.008(2) -0.0093(17)
C12 0.060(2) 0.084(3) 0.082(3) 0.055(2) -0.0204(19) -0.029(2)
C13 0.0356(13) 0.0198(11) 0.0248(11) -0.0027(9) 0.0091(10) 0.0051(10)
C14 0.0269(12) 0.0188(11) 0.0280(12) -0.0026(9) 0.0066(9) 0.0062(9)
C15 0.0292(12) 0.0173(11) 0.0242(11) -0.0002(9) 0.0031(9) 0.0092(9)
C16 0.0310(12) 0.0149(10) 0.0286(11) -0.0012(9) 0.0058(10) 0.0040(9)
C17 0.0361(13) 0.0186(11) 0.0245(11) -0.0058(9) 0.0021(10) 0.0043(10)
C18 0.0294(13) 0.0326(14) 0.0427(15) -0.0040(11) 0.0062(11) 0.0010(11)
C19 0.0459(15) 0.0314(14) 0.0288(12) 0.0068(11) -0.0009(11) 0.0143(12)
C20 0.0417(15) 0.0195(12) 0.0408(14) 0.0024(10) 0.0050(11) -0.0040(11)
C21 0.0509(17) 0.0346(15) 0.0307(13) -0.0098(11) -0.0048(12) 0.0005(13)
C22 0.081(2) 0.0530(19) 0.0529(19) -0.0115(16) 0.0389(18) 0.0008(18)
C23 0.104(3) 0.078(3) 0.0288(15) 0.0136(16) 0.0155(17) 0.019(2)
C24 0.123(3) 0.063(2) 0.0456(19) -0.0023(17) 0.032(2) -0.044(2)
C25 0.0271(12) 0.0236(11) 0.0221(11) 0.0019(9) -0.0057(9) 0.0036(9)
C26 0.0338(13) 0.0262(12) 0.0210(11) 0.0003(9) -0.0092(9) 0.0035(10)
C27 0.0295(12) 0.0274(12) 0.0253(11) 0.0011(9) -0.0123(9) -0.0032(10)
C28 0.0173(11) 0.0349(13) 0.0265(11) 0.0021(10) -0.0094(9) -0.0029(9)
C29 0.0203(11) 0.0329(13) 0.0232(11) -0.0031(10) -0.0064(9) 0.0066(9)
C30 0.0594(18) 0.0401(15) 0.0217(12) -0.0034(11) -0.0060(12) 0.0095(14)
C31 0.0506(17) 0.0268(14) 0.0453(16) -0.0013(12) -0.0163(13) -0.0088(12)
C32 0.0216(12) 0.0510(16) 0.0313(13) 0.0084(12) -0.0058(10) -0.0069(11)
C33 0.0310(13) 0.0462(16) 0.0344(14) -0.0082(12) -0.0035(11) 0.0146(12)
C34 0.081(3) 0.051(2) 0.076(2) 0.0134(17) -0.049(2) 0.0066(18)
C35 0.064(2) 0.0301(16) 0.075(2) 0.0001(15) -0.0128(17) 0.0166(15)
C36 0.086(3) 0.0486(19) 0.0433(17) 0.0115(14) 0.0072(17) -0.0150(18)
C37 0.0240(12) 0.0150(11) 0.0331(12) -0.0023(9) -0.0013(9) -0.0055(9)
C38 0.0248(12) 0.0208(11) 0.0328(12) 0.0002(9) -0.0003(10) -0.0076(9)
C39 0.0358(14) 0.0217(12) 0.0367(13) 0.0066(10) -0.0058(11) -0.0119(11)
C40 0.0311(13) 0.0142(11) 0.0545(16) 0.0039(10) -0.0103(12) -0.0041(10)
C41 0.0276(12) 0.0146(11) 0.0434(14) -0.0041(10) -0.0013(10) -0.0052(9)
C42 0.0302(13) 0.0344(14) 0.0367(14) -0.0051(11) 0.0054(11) -0.0054(11)
C43 0.0566(19) 0.0486(18) 0.0399(16) 0.0152(13) -0.0044(14) -0.0153(15)
C44 0.0508(18) 0.0305(15) 0.078(2) 0.0026(15) -0.0256(16) 0.0050(14)
C45 0.0338(14) 0.0242(13) 0.0667(19) -0.0096(13) 0.0117(13) -0.0032(11)
C46 0.066(2) 0.0463(18) 0.0360(15) -0.0058(13) 0.0047(14) 0.0069(15)
C47 0.0464(16) 0.0374(15) 0.0474(16) 0.0039(13) -0.0164(13) -0.0146(13)
C48 0.0282(13) 0.0285(13) 0.0477(15) 0.0037(11) -0.0032(11) -0.0007(11)

loop_
_atom_type_symbol
_atom_type_description
_atom_type_scat_dispersion_real
_atom_type_scat_dispersion_imag
_atom_type_scat_source
C C 0.0033 0.0016 'International Tables Vol C Tables 4.2.6.8 and 6.1.1.4'
H H 0.0000 0.0000 'International Tables Vol C Tables 4.2.6.8 and 6.1.1.4'
Cr Cr 0.3209 0.6236 'International Tables Vol C Tables 4.2.6.8 and 6.1.1.4'
N N 0.0061 0.0033 'International Tables Vol C Tables 4.2.6.8 and 6.1.1.4'
Si Si 0.0817 0.0704 'International Tables Vol C Tables 4.2.6.8 and 6.1.1.4'

loop_
_geom_angle_atom_site_label_1
_geom_angle_atom_site_label_2
_geom_angle_atom_site_label_3
_geom_angle
_geom_angle_site_symmetry_1
_geom_angle_site_symmetry_3
_geom_angle_publ_flag
N1 Cr1 Cr3 42.64(5) . . ?
N1 Cr1 C1 142.35(8) . . ?
N1 Cr1 C2 110.10(8) . . ?
N1 Cr1 C3 103.80(8) . . ?
N1 Cr1 C4 128.18(8) . . ?
N1 Cr1 C5 162.83(8) . . ?
N1 Cr1 C32 108.01(9) . . ?
C1 Cr1 Cr3 174.86(6) . . ?
C1 Cr1 C4 60.63(8) . . ?
C1 Cr1 C5 36.42(8) . . ?
C2 Cr1 Cr3 147.87(6) . . ?
C2 Cr1 C1 36.82(8) . . ?
C2 Cr1 C3 36.06(9) . . ?
C2 Cr1 C4 59.91(9) . . ?
C2 Cr1 C5 59.96(8) . . ?
C3 Cr1 Cr3 121.50(6) . . ?
C3 Cr1 C1 61.02(8) . . ?
C3 Cr1 C4 35.88(9) . . ?
C3 Cr1 C5 59.62(8) . . ?
C4 Cr1 Cr3 118.30(6) . . ?
C4 Cr1 C5 35.48(8) . . ?
C5 Cr1 Cr3 139.71(6) . . ?
C32 Cr1 Cr3 79.77(7) . . ?
C32 Cr1 C1 96.02(9) . . ?
C32 Cr1 C2 131.80(9) . . ?
C32 Cr1 C3 147.43(9) . . ?
C32 Cr1 C4 114.02(10) . . ?
C32 Cr1 C5 88.05(9) . . ?
Cr3 Cr2 Cr4 62.100(13) . . ?
N1 Cr2 Cr3 49.47(5) . . ?
N1 Cr2 Cr4 92.45(5) . . ?
N1 Cr2 N2 98.61(8) . . ?
N1 Cr2 C13 148.87(8) . . ?
N1 Cr2 C14 142.68(8) . . ?
N1 Cr2 C15 106.45(8) . . ?
N1 Cr2 C16 91.48(8) . . ?
N1 Cr2 C17 111.85(8) . . ?
N2 Cr2 Cr3 49.33(6) . . ?
N2 Cr2 Cr4 44.68(6) . . ?
N2 Cr2 C13 97.24(8) . . ?
N2 Cr2 C14 118.45(8) . . ?
N2 Cr2 C15 154.92(8) . . ?
N2 Cr2 C16 146.21(8) . . ?
N2 Cr2 C17 110.71(8) . . ?
C13 Cr2 Cr3 136.27(6) . . ?
C13 Cr2 Cr4 117.43(6) . . ?
C13 Cr2 C16 61.37(8) . . ?
C14 Cr2 Cr3 167.78(6) . . ?
C14 Cr2 Cr4 110.27(6) . . ?
C14 Cr2 C13 36.45(8) . . ?
C14 Cr2 C16 60.54(8) . . ?
C15 Cr2 Cr3 155.73(6) . . ?
C15 Cr2 Cr4 131.07(6) . . ?
C15 Cr2 C13 61.33(8) . . ?
C15 Cr2 C14 36.48(8) . . ?
C15 Cr2 C16 36.28(8) . . ?
C16 Cr2 Cr3 128.51(6) . . ?
C16 Cr2 Cr4 167.25(6) . . ?
C17 Cr2 Cr3 120.20(6) . . ?
C17 Cr2 Cr4 149.41(6) . . ?
C17 Cr2 C13 37.10(8) . . ?
C17 Cr2 C14 60.83(8) . . ?
C17 Cr2 C15 60.96(8) . . ?
C17 Cr2 C16 36.52(8) . . ?
Cr2 Cr3 Cr1 84.911(14) . . ?
Cr2 Cr3 Cr4 62.948(13) . . ?
Cr4 Cr3 Cr1 106.422(15) . . ?
N1 Cr3 Cr1 39.67(5) . . ?
N1 Cr3 Cr2 46.18(5) . . ?
N1 Cr3 Cr4 90.96(5) . . ?
N1 Cr3 N2 94.99(8) . . ?
N1 Cr3 C25 153.96(8) . . ?
N1 Cr3 C26 125.75(8) . . ?
N1 Cr3 C27 93.89(8) . . ?
N1 Cr3 C28 92.58(8) . . ?
N1 Cr3 C29 123.99(8) . . ?
N2 Cr3 Cr1 131.65(6) . . ?
N2 Cr3 Cr2 48.99(5) . . ?
N2 Cr3 Cr4 45.12(6) . . ?
N2 Cr3 C25 105.61(8) . . ?
N2 Cr3 C26 96.46(8) . . ?
N2 Cr3 C27 120.74(9) . . ?
N2 Cr3 C28 157.29(8) . . ?
N2 Cr3 C29 141.02(8) . . ?
C25 Cr3 Cr1 122.73(6) . . ?
C25 Cr3 Cr2 148.98(6) . . ?
C25 Cr3 Cr4 114.84(6) . . ?
C25 Cr3 C27 62.01(8) . . ?
C25 Cr3 C28 62.48(8) . . ?
C26 Cr3 Cr1 121.66(6) . . ?
C26 Cr3 Cr2 118.38(6) . . ?
C26 Cr3 Cr4 131.92(6) . . ?
C26 Cr3 C25 37.42(8) . . ?
C26 Cr3 C27 36.68(8) . . ?
C26 Cr3 C28 62.05(8) . . ?
C27 Cr3 Cr1 85.80(6) . . ?
C27 Cr3 Cr2 111.70(6) . . ?
C27 Cr3 Cr4 165.53(6) . . ?
C27 Cr3 C28 37.19(8) . . ?
C28 Cr3 Cr1 63.67(6) . . ?
C28 Cr3 Cr2 132.71(6) . . ?
C28 Cr3 Cr4 156.16(6) . . ?
C29 Cr3 Cr1 86.11(6) . . ?
C29 Cr3 Cr2 169.59(6) . . ?
C29 Cr3 Cr4 125.02(6) . . ?
C29 Cr3 C25 37.79(8) . . ?
C29 Cr3 C26 62.65(8) . . ?
C29 Cr3 C27 62.29(9) . . ?
C29 Cr3 C28 37.37(8) . . ?
Cr3 Cr4 Cr2 54.952(12) . . ?
N2 Cr4 Cr2 44.51(5) . . ?
N2 Cr4 Cr3 45.24(6) . . ?
N2 Cr4 C37 160.15(8) . . ?
N2 Cr4 C38 124.17(8) . . ?
N2 Cr4 C39 107.00(8) . . ?
N2 Cr4 C40 119.83(9) . . ?
N2 Cr4 C41 153.85(8) . . ?
C37 Cr4 Cr2 132.85(6) . . ?
C37 Cr4 Cr3 154.43(6) . . ?
C37 Cr4 C38 36.78(8) . . ?
C37 Cr4 C39 60.88(8) . . ?
C38 Cr4 Cr2 124.22(6) . . ?
C38 Cr4 Cr3 167.80(6) . . ?
C38 Cr4 C39 35.94(8) . . ?
C39 Cr4 Cr2 137.19(7) . . ?
C39 Cr4 Cr3 134.48(6) . . ?
C40 Cr4 Cr2 164.29(7) . . ?
C40 Cr4 Cr3 117.22(6) . . ?
C40 Cr4 C37 60.79(8) . . ?
C40 Cr4 C38 60.01(9) . . ?
C40 Cr4 C39 35.90(9) . . ?
C41 Cr4 Cr2 159.02(6) . . ?
C41 Cr4 Cr3 125.36(6) . . ?
C41 Cr4 C37 36.55(8) . . ?
C41 Cr4 C38 60.54(8) . . ?
C41 Cr4 C39 60.36(9) . . ?
C41 Cr4 C40 36.28(9) . . ?
C1 Si1 C11 111.29(14) . . ?
C10 Si1 C1 114.16(12) . . ?
C10 Si1 C11 105.92(16) . . ?
C10 Si1 C12 106.60(15) . . ?
C12 Si1 C1 108.38(13) . . ?
C12 Si1 C11 110.4(2) . . ?
C13 Si2 C23 113.50(14) . . ?
C22 Si2 C13 105.97(12) . . ?
C22 Si2 C23 108.46(17) . . ?
C24 Si2 C13 113.96(13) . . ?
C24 Si2 C22 108.31(18) . . ?
C24 Si2 C23 106.44(19) . . ?
C25 Si3 C34 105.20(13) . . ?
C25 Si3 C35 114.52(13) . . ?
C35 Si3 C34 105.02(16) . . ?
C36 Si3 C25 112.71(13) . . ?
C36 Si3 C34 108.56(17) . . ?
C36 Si3 C35 110.25(16) . . ?
C37 Si4 C47 107.93(11) . . ?
C46 Si4 C37 113.44(12) . . ?
C46 Si4 C47 105.18(14) . . ?
C46 Si4 C48 108.77(13) . . ?
C48 Si4 C37 112.05(11) . . ?
C48 Si4 C47 109.18(13) . . ?
Cr1 N1 Cr2 164.69(11) . . ?
Cr1 N1 Cr3 97.69(8) . . ?
Cr2 N1 Cr3 84.35(7) . . ?
Cr2 N2 Cr3 81.68(7) . . ?
Cr2 N2 Cr4 90.81(8) . . ?
Cr4 N2 Cr3 89.64(8) . . ?
Si1 C1 Cr1 124.19(11) . . ?
C2 C1 Cr1 71.27(12) . . ?
C2 C1 Si1 124.79(18) . . ?
C5 C1 Cr1 72.99(12) . . ?
C5 C1 Si1 129.28(17) . . ?
C5 C1 C2 105.7(2) . . ?
C1 C2 Cr1 71.91(12) . . ?
C1 C2 C6 125.7(2) . . ?
C3 C2 Cr1 72.27(13) . . ?
C3 C2 C1 108.8(2) . . ?
C3 C2 C6 125.3(2) . . ?
C6 C2 Cr1 125.53(16) . . ?
C2 C3 Cr1 71.66(12) . . ?
C2 C3 C4 108.2(2) . . ?
C2 C3 C7 126.5(2) . . ?
C4 C3 Cr1 73.01(13) . . ?
C4 C3 C7 125.2(2) . . ?
C7 C3 Cr1 124.13(16) . . ?
C3 C4 Cr1 71.11(12) . . ?
C3 C4 C8 125.3(2) . . ?
C5 C4 Cr1 72.56(12) . . ?
C5 C4 C3 108.2(2) . . ?
C5 C4 C8 126.6(2) . . ?
C8 C4 Cr1 122.91(17) . . ?
C1 C5 Cr1 70.58(12) . . ?
C1 C5 C9 126.4(2) . . ?
C4 C5 Cr1 71.96(12) . . ?
C4 C5 C1 109.0(2) . . ?
C4 C5 C9 124.3(2) . . ?
C9 C5 Cr1 128.34(16) . . ?
Si2 C13 Cr2 134.30(12) . . ?
C14 C13 Cr2 71.64(12) . . ?
C14 C13 Si2 127.17(18) . . ?
C14 C13 C17 106.28(19) . . ?
C17 C13 Cr2 70.59(12) . . ?
C17 C13 Si2 124.79(17) . . ?
C13 C14 Cr2 71.90(13) . . ?
C13 C14 C18 127.5(2) . . ?
C15 C14 Cr2 71.57(12) . . ?
C15 C14 C13 109.1(2) . . ?
C15 C14 C18 123.0(2) . . ?
C18 C14 Cr2 127.80(16) . . ?
C14 C15 Cr2 71.95(12) . . ?
C14 C15 C19 125.2(2) . . ?
C16 C15 Cr2 72.26(12) . . ?
C16 C15 C14 107.93(19) . . ?
C16 C15 C19 126.5(2) . . ?
C19 C15 Cr2 126.86(15) . . ?
C15 C16 Cr2 71.46(12) . . ?
C15 C16 C17 108.0(2) . . ?
C15 C16 C20 125.6(2) . . ?
C17 C16 Cr2 70.78(12) . . ?
C17 C16 C20 126.4(2) . . ?
C20 C16 Cr2 125.43(16) . . ?
C13 C17 Cr2 72.32(12) . . ?
C13 C17 C21 126.0(2) . . ?
C16 C17 Cr2 72.70(12) . . ?
C16 C17 C13 108.7(2) . . ?
C16 C17 C21 124.5(2) . . ?
C21 C17 Cr2 128.90(17) . . ?
Si3 C25 Cr3 144.76(12) . . ?
C26 C25 Cr3 70.73(12) . . ?
C26 C25 Si3 120.66(16) . . ?
C26 C25 C29 106.62(19) . . ?
C29 C25 Cr3 69.76(12) . . ?
C29 C25 Si3 127.44(17) . . ?
C25 C26 Cr3 71.85(12) . . ?
C25 C26 C30 126.0(2) . . ?
C27 C26 Cr3 72.39(12) . . ?
C27 C26 C25 108.9(2) . . ?
C27 C26 C30 124.9(2) . . ?
C30 C26 Cr3 125.86(18) . . ?
C26 C27 Cr3 70.93(13) . . ?
C26 C27 C28 108.6(2) . . ?
C26 C27 C31 128.1(2) . . ?
C28 C27 Cr3 71.60(12) . . ?
C28 C27 C31 123.1(2) . . ?
C31 C27 Cr3 126.67(17) . . ?
C27 C28 Cr3 71.21(13) . . ?
C27 C28 C32 124.0(2) . . ?
C29 C28 Cr3 69.61(12) . . ?
C29 C28 C27 107.1(2) . . ?
C29 C28 C32 128.4(2) . . ?
C32 C28 Cr3 118.38(15) . . ?
C25 C29 Cr3 72.45(12) . . ?
C25 C29 C33 127.0(2) . . ?
C28 C29 Cr3 73.03(13) . . ?
C28 C29 C25 108.6(2) . . ?
C28 C29 C33 124.3(2) . . ?
C33 C29 Cr3 122.73(16) . . ?
C28 C32 Cr1 98.13(15) . . ?
Si4 C37 Cr4 131.54(11) . . ?
C38 C37 Cr4 71.64(12) . . ?
C38 C37 Si4 123.50(17) . . ?
C41 C37 Cr4 71.32(13) . . ?
C41 C37 Si4 128.97(18) . . ?
C41 C37 C38 106.3(2) . . ?
C37 C38 Cr4 71.58(12) . . ?
C37 C38 C42 126.0(2) . . ?
C39 C38 Cr4 72.78(13) . . ?
C39 C38 C37 108.9(2) . . ?
C39 C38 C42 124.4(2) . . ?
C42 C38 Cr4 129.37(16) . . ?
C38 C39 Cr4 71.28(13) . . ?
C38 C39 C43 126.4(2) . . ?
C40 C39 Cr4 71.11(13) . . ?
C40 C39 C38 107.6(2) . . ?
C40 C39 C43 125.9(2) . . ?
C43 C39 Cr4 126.52(18) . . ?
C39 C40 Cr4 73.00(13) . . ?
C39 C40 C41 108.8(2) . . ?
C39 C40 C44 125.5(3) . . ?
C41 C40 Cr4 71.62(13) . . ?
C41 C40 C44 125.3(3) . . ?
C44 C40 Cr4 127.07(18) . . ?
C37 C41 Cr4 72.12(12) . . ?
C37 C41 C45 127.6(2) . . ?
C40 C41 Cr4 72.11(13) . . ?
C40 C41 C37 108.4(2) . . ?
C40 C41 C45 123.9(2) . . ?
C45 C41 Cr4 123.95(16) . . ?

loop_
_geom_bond_atom_site_label_1
_geom_bond_atom_site_label_2
_geom_bond_distance
_geom_bond_site_symmetry_2
_geom_bond_publ_flag
Cr1 Cr3 2.8300(5) . ?
Cr1 N1 1.8229(18) . ?
Cr1 C1 2.284(2) . ?
Cr1 C2 2.276(2) . ?
Cr1 C3 2.284(2) . ?
Cr1 C4 2.308(2) . ?
Cr1 C5 2.316(2) . ?
Cr1 C32 2.106(2) . ?
Cr2 Cr3 2.5326(5) . ?
Cr2 Cr4 2.7551(5) . ?
Cr2 N1 1.8363(18) . ?
Cr2 N2 1.9316(18) . ?
Cr2 C13 2.278(2) . ?
Cr2 C14 2.275(2) . ?
Cr2 C15 2.270(2) . ?
Cr2 C16 2.280(2) . ?
Cr2 C17 2.255(2) . ?
Cr3 Cr4 2.7340(5) . ?
Cr3 N1 1.9345(17) . ?
Cr3 N2 1.9414(19) . ?
Cr3 C25 2.244(2) . ?
Cr3 C26 2.229(2) . ?
Cr3 C27 2.248(2) . ?
Cr3 C28 2.253(2) . ?
Cr3 C29 2.208(2) . ?
Cr4 N2 1.9374(19) . ?
Cr4 C37 2.285(2) . ?
Cr4 C38 2.285(2) . ?
Cr4 C39 2.305(2) . ?
Cr4 C40 2.280(2) . ?
Cr4 C41 2.274(2) . ?
Si1 C1 1.866(2) . ?
Si1 C10 1.860(3) . ?
Si1 C11 1.869(3) . ?
Si1 C12 1.860(3) . ?
Si2 C13 1.869(2) . ?
Si2 C22 1.864(3) . ?
Si2 C23 1.870(4) . ?
Si2 C24 1.861(3) . ?
Si3 C25 1.869(2) . ?
Si3 C34 1.880(3) . ?
Si3 C35 1.873(3) . ?
Si3 C36 1.866(3) . ?
Si4 C37 1.876(2) . ?
Si4 C46 1.865(3) . ?
Si4 C47 1.877(3) . ?
Si4 C48 1.865(3) . ?
C1 C2 1.440(3) . ?
C1 C5 1.438(3) . ?
C2 C3 1.411(3) . ?
C2 C6 1.497(3) . ?
C3 C4 1.415(4) . ?
C3 C7 1.502(3) . ?
C4 C5 1.409(3) . ?
C4 C8 1.503(4) . ?
C5 C9 1.501(3) . ?
C13 C14 1.424(3) . ?
C13 C17 1.442(3) . ?
C14 C15 1.423(3) . ?
C14 C18 1.503(3) . ?
C15 C16 1.417(3) . ?
C15 C19 1.495(3) . ?
C16 C17 1.421(3) . ?
C16 C20 1.497(3) . ?
C17 C21 1.506(3) . ?
C25 C26 1.435(3) . ?
C25 C29 1.442(3) . ?
C26 C27 1.409(3) . ?
C26 C30 1.503(3) . ?
C27 C28 1.435(3) . ?
C27 C31 1.498(3) . ?
C28 C29 1.430(3) . ?
C28 C32 1.458(3) . ?
C29 C33 1.496(3) . ?
C37 C38 1.442(3) . ?
C37 C41 1.430(3) . ?
C38 C39 1.416(3) . ?
C38 C42 1.505(3) . ?
C39 C40 1.413(4) . ?
C39 C43 1.501(4) . ?
C40 C41 1.418(4) . ?
C40 C44 1.504(4) . ?
C41 C45 1.507(3) . ?
